data_1563506
loop_
_publ_author_name
'Howarth, Alexis'
'Barbosa, Tony J.'
'Zeller, Matthias'
'Hillesheim, Patrick C.'

_publ_section_title
;
 Pyridinium 3-nitrobenzoate--3-nitrobenzoic acid (1/1)
;
_journal_coeditor_code BH4062
_journal_issue 6
_journal_name_full IUCrData
_journal_page_first x210581
_journal_paper_doi 10.1107/S2414314621005812
_journal_volume 6
_journal_year 2021
_chemical_formula_iupac 'C5 H6 N +, C7 H4 N O4 -, C7 H5 N O4'
_chemical_formula_moiety 'C5 H6 N +, C7 H4 N O4 -, C7 H5 N O4'
_chemical_formula_sum 'C19 H15 N3 O8'
_chemical_formula_weight 413.34
_space_group_crystal_system monoclinic
_space_group_IT_number 7
_space_group_name_Hall 'P -2yc'
_space_group_name_H-M_alt 'P 1 c 1'
_atom_sites_solution_hydrogens mixed
_atom_sites_solution_primary dual
_atom_sites_solution_secondary difmap
_audit_creation_method
;
Olex2 1.3
(compiled 2020.11.12 svn.r5f609507 for OlexSys, GUI svn.r6272)
;
_cell_angle_alpha 90
_cell_angle_beta 93.118(2)
_cell_angle_gamma 90
_cell_formula_units_Z 2
_cell_length_a 6.2434(3)
_cell_length_b 21.3584(10)
_cell_length_c 6.8938(3)
_cell_measurement_reflns_used 3891
_cell_measurement_temperature 150.0
_cell_measurement_theta_max 28.315
_cell_measurement_theta_min 2.959
_cell_volume 917.92(7)
_computing_cell_refinement
;
SAINT (Bruker, 2020)
;
_computing_data_collection
;
APEX3 (Bruker, 2020)
;
_computing_data_reduction
;
SAINT (Bruker, 2020)
;
_computing_molecular_graphics
;
<i>OLEX2</i> (Dolomanov <i>et al.</i>,  2009); Mercury (Macrae <i>et
al.</i>,  2020)
;
_computing_publication_material
;
publCIF (Westrip, 2010),
CSD (Groom <i>et al.</i>,  2016) and
enCIFer (Allen <i>et al.</i>,  2004)
;
_computing_structure_refinement
;
<i>SHELXL2018/3</i> (Sheldrick, 2015b)
;
_computing_structure_solution
;
<i>SHELXT2018/2</i> (Sheldrick, 2015a)
;
_diffrn_ambient_temperature 150.0
_diffrn_detector 'Bruker PhotonII CPAD'
_diffrn_detector_area_resol_mean 7.4074
_diffrn_measured_fraction_theta_full 0.998
_diffrn_measured_fraction_theta_max 0.993
_diffrn_measurement_device 'three-circle diffractometer'
_diffrn_measurement_device_type
;
Bruker AXS D8 Quest diffractometer with PhotonII charge-integrating pixel
array detector (CPAD)
;
_diffrn_measurement_method '\w and \f scans'
_diffrn_radiation_type MoK\a
_diffrn_radiation_wavelength 0.71073
_diffrn_reflns_av_R_equivalents 0.0230
_diffrn_reflns_av_unetI/netI 0.0361
_diffrn_reflns_limit_h_max 8
_diffrn_reflns_limit_h_min -8
_diffrn_reflns_limit_k_max 28
_diffrn_reflns_limit_k_min -28
_diffrn_reflns_limit_l_max 9
_diffrn_reflns_limit_l_min -9
_diffrn_reflns_number 7895
_diffrn_reflns_theta_full 25.242
_diffrn_reflns_theta_max 28.412
_diffrn_reflns_theta_min 2.861
_diffrn_source '1 kW fine focus sealed tube X-ray source'
_diffrn_source_current 20.0
_diffrn_source_power 1.0
_diffrn_source_voltage 50.0
_exptl_absorpt_coefficient_mu 0.119
_exptl_absorpt_correction_T_max 0.7457
_exptl_absorpt_correction_T_min 0.6364
_exptl_absorpt_correction_type multi-scan
_exptl_absorpt_process_details
;
(SADABS; Bruker, 2020)
;
_exptl_crystal_colour colourless
_exptl_crystal_density_diffrn 1.495
_exptl_crystal_description plate
_exptl_crystal_F_000 428
_exptl_crystal_size_max 0.352
_exptl_crystal_size_mid 0.148
_exptl_crystal_size_min 0.046
_refine_diff_density_max 0.250
_refine_diff_density_min -0.186
_refine_ls_extinction_method none
_refine_ls_goodness_of_fit_ref 1.052
_refine_ls_hydrogen_treatment mixed
_refine_ls_matrix_type full
_refine_ls_number_parameters 277
_refine_ls_number_reflns 4437
_refine_ls_number_restraints 2
_refine_ls_restrained_S_all 1.052
_refine_ls_R_factor_all 0.0564
_refine_ls_R_factor_gt 0.0439
_refine_ls_shift/su_max 0.000
_refine_ls_shift/su_mean 0.000
_refine_ls_structure_factor_coef Fsqd
_refine_ls_weighting_details 'w=1/[\s^2^(Fo^2^)+(0.0440P)^2^+0.2733P] where P=(Fo^2^+2Fc^2^)/3'
_refine_ls_weighting_scheme calc
_refine_ls_wR_factor_gt 0.0995
_refine_ls_wR_factor_ref 0.1070
_reflns_number_gt 3733
_reflns_number_total 4437
_reflns_threshold_expression I>2\s(I)
_cod_data_source_file bh4062sup1.cif
_cod_data_source_block I
_cod_database_code 1563506
_shelx_estimated_absorpt_t_min 0.959
_shelx_estimated_absorpt_t_max 0.995

loop_
_space_group_symop_operation_xyz
'x, y, z'
'x, -y, z+1/2'

loop_
_atom_site_type_symbol
_atom_site_label
_atom_site_fract_x
_atom_site_fract_y
_atom_site_fract_z
_atom_site_U_iso_or_equiv
_atom_site_adp_type
_atom_site_calc_flag
_atom_site_occupancy
_atom_site_disorder_assembly
_atom_site_disorder_group
C C1 0.3880(5) 0.35185(15) 0.2998(4) 0.0229(7) Uani d 1 . .
C C2 0.5147(5) 0.40980(15) 0.3404(4) 0.0203(7) Uani d 1 . .
C C3 0.4093(5) 0.46720(14) 0.3147(4) 0.0190(7) Uani d 1 . .
H H3 0.262180 0.468543 0.271691 0.023 Uiso calc 1 . .
C C4 0.5217(5) 0.52186(15) 0.3528(4) 0.0198(7) Uani d 1 . .
C C5 0.7352(5) 0.52249(16) 0.4169(5) 0.0241(7) Uani d 1 . .
H H5 0.809070 0.560736 0.442560 0.029 Uiso calc 1 . .
C C6 0.8384(5) 0.46494(16) 0.4425(5) 0.0261(7) Uani d 1 . .
H H6 0.985232 0.463902 0.486611 0.031 Uiso calc 1 . .
C C7 0.7308(5) 0.40954(16) 0.4048(5) 0.0235(7) Uani d 1 . .
H H7 0.804206 0.370838 0.422786 0.028 Uiso calc 1 . .
N N1 0.4075(5) 0.58181(13) 0.3261(4) 0.0254(6) Uani d 1 . .
O O1 0.5027(4) 0.30049(11) 0.3136(4) 0.0325(6) Uani d 1 . .
H H1 0.419(7) 0.2717(19) 0.283(7) 0.049 Uiso d 1 . .
O O2 0.1965(4) 0.35353(11) 0.2591(4) 0.0346(6) Uani d 1 . .
O O3 0.2159(4) 0.58001(12) 0.2787(5) 0.0421(7) Uani d 1 . .
O O4 0.5076(5) 0.63004(12) 0.3523(4) 0.0410(7) Uani d 1 . .
C C8 0.3862(6) 0.15289(15) 0.2486(5) 0.0246(7) Uani d 1 . .
C C9 0.2590(5) 0.09406(15) 0.1956(4) 0.0213(7) Uani d 1 . .
C C10 0.3561(6) 0.03643(14) 0.2200(4) 0.0208(7) Uani d 1 . .
H H10 0.501855 0.033298 0.266289 0.025 Uiso calc 1 . .
C C11 0.2370(5) -0.01667(14) 0.1758(4) 0.0213(7) Uani d 1 . .
C C12 0.0235(5) -0.01458(16) 0.1095(4) 0.0239(7) Uani d 1 . .
H H12 -0.055428 -0.051872 0.082220 0.029 Uiso calc 1 . .
C C13 -0.0699(6) 0.04316(16) 0.0848(5) 0.0275(8) Uani d 1 . .
H H13 -0.215401 0.046060 0.037739 0.033 Uiso calc 1 . .
C C14 0.0457(6) 0.09765(16) 0.1278(5) 0.0266(7) Uani d 1 . .
H H14 -0.021382 0.137334 0.110787 0.032 Uiso calc 1 . .
N N2 0.3439(5) -0.07747(13) 0.2017(4) 0.0278(7) Uani d 1 . .
O O5 0.2900(4) 0.20430(11) 0.2221(4) 0.0343(6) Uani d 1 . .
O O6 0.5729(4) 0.14586(12) 0.3167(4) 0.0366(6) Uani d 1 . .
O O7 0.5346(5) -0.07837(13) 0.2492(5) 0.0448(7) Uani d 1 . .
O O8 0.2350(5) -0.12516(12) 0.1741(4) 0.0376(6) Uani d 1 . .
C C15 0.9530(6) 0.23917(17) 0.5534(5) 0.0337(8) Uani d 1 . .
H H15 1.002933 0.233689 0.426833 0.040 Uiso calc 1 . .
C C16 1.0720(6) 0.27288(17) 0.6888(6) 0.0337(8) Uani d 1 . .
H H16 1.204965 0.290825 0.657419 0.040 Uiso calc 1 . .
C C17 0.9967(6) 0.28047(15) 0.8709(5) 0.0352(8) Uani d 1 . .
H H17 1.078436 0.303379 0.967064 0.042 Uiso calc 1 . .
C C18 0.8023(7) 0.25478(17) 0.9138(6) 0.0392(9) Uani d 1 . .
H H18 0.747524 0.260163 1.038592 0.047 Uiso calc 1 . .
C C19 0.6901(7) 0.22142(16) 0.7730(6) 0.0372(8) Uani d 1 . .
H H19 0.555815 0.203374 0.799899 0.045 Uiso calc 1 . .
N N3 0.7677(5) 0.21406(13) 0.5984(5) 0.0321(7) Uani d 1 . .
H H3A 0.694(7) 0.198(2) 0.498(6) 0.048 Uiso d 1 . .

loop_
_atom_site_aniso_label
_atom_site_aniso_U_11
_atom_site_aniso_U_22
_atom_site_aniso_U_33
_atom_site_aniso_U_12
_atom_site_aniso_U_13
_atom_site_aniso_U_23
C1 0.0250(17) 0.0217(15) 0.0224(15) 0.0023(13) 0.0047(13) 0.0001(12)
C2 0.0209(16) 0.0212(15) 0.0189(15) 0.0001(12) 0.0026(12) 0.0000(11)
C3 0.0177(17) 0.0205(15) 0.0188(15) 0.0009(12) 0.0017(12) -0.0010(11)
C4 0.0218(17) 0.0199(14) 0.0178(14) 0.0021(12) 0.0021(12) -0.0021(11)
C5 0.0260(19) 0.0249(16) 0.0215(16) -0.0050(13) 0.0023(13) -0.0017(12)
C6 0.0149(16) 0.0374(19) 0.0259(16) 0.0000(13) -0.0005(12) -0.0001(13)
C7 0.0201(17) 0.0264(16) 0.0241(16) 0.0062(13) 0.0019(13) 0.0034(12)
N1 0.0302(16) 0.0175(13) 0.0286(15) 0.0028(12) 0.0018(12) -0.0019(11)
O1 0.0352(14) 0.0188(11) 0.0432(15) 0.0014(10) -0.0021(11) 0.0014(10)
O2 0.0270(13) 0.0249(12) 0.0516(15) -0.0031(10) 0.0005(11) -0.0095(11)
O3 0.0301(14) 0.0248(13) 0.0699(19) 0.0093(12) -0.0115(13) -0.0070(13)
O4 0.0391(16) 0.0209(12) 0.0625(18) -0.0042(11) -0.0030(13) -0.0034(12)
C8 0.0320(19) 0.0172(15) 0.0247(15) -0.0062(13) 0.0027(13) -0.0059(12)
C9 0.0243(17) 0.0204(15) 0.0195(15) -0.0018(12) 0.0035(13) -0.0024(11)
C10 0.0202(17) 0.0229(16) 0.0192(15) -0.0023(13) 0.0003(12) -0.0037(11)
C11 0.0275(18) 0.0193(15) 0.0175(14) -0.0003(13) 0.0041(12) -0.0008(12)
C12 0.0230(18) 0.0285(17) 0.0204(15) -0.0072(13) 0.0025(13) -0.0034(13)
C13 0.0222(18) 0.0349(19) 0.0251(17) -0.0019(13) -0.0001(13) -0.0003(13)
C14 0.0314(19) 0.0235(16) 0.0249(16) 0.0013(13) -0.0001(14) 0.0005(13)
N2 0.0353(18) 0.0204(13) 0.0274(15) -0.0017(13) -0.0003(13) -0.0049(11)
O5 0.0388(14) 0.0184(11) 0.0454(15) -0.0015(10) -0.0008(12) -0.0011(10)
O6 0.0296(14) 0.0266(13) 0.0529(16) -0.0034(11) -0.0054(12) -0.0146(11)
O7 0.0380(16) 0.0282(14) 0.066(2) 0.0069(13) -0.0156(14) -0.0071(13)
O8 0.0461(16) 0.0173(11) 0.0493(15) -0.0075(11) 0.0033(13) -0.0027(11)
C15 0.037(2) 0.0301(16) 0.0328(18) 0.0057(15) -0.0043(15) 0.0010(14)
C16 0.0286(18) 0.0296(17) 0.042(2) -0.0019(14) -0.0051(15) 0.0037(14)
C17 0.041(2) 0.0240(16) 0.0384(19) 0.0009(15) -0.0174(16) -0.0036(14)
C18 0.051(2) 0.0314(18) 0.0358(19) 0.0082(17) 0.0066(17) 0.0024(15)
C19 0.0296(18) 0.0252(16) 0.057(2) -0.0014(14) 0.0043(16) 0.0026(16)
N3 0.0319(16) 0.0193(12) 0.0431(17) 0.0009(11) -0.0152(13) -0.0053(11)

loop_
_atom_type_symbol
_atom_type_description
_atom_type_scat_dispersion_real
_atom_type_scat_dispersion_imag
_atom_type_scat_source
C C 0.0033 0.0016 'International Tables Vol C Tables 4.2.6.8 and 6.1.1.4'
H H 0.0000 0.0000 'International Tables Vol C Tables 4.2.6.8 and 6.1.1.4'
N N 0.0061 0.0033 'International Tables Vol C Tables 4.2.6.8 and 6.1.1.4'
O O 0.0106 0.0060 'International Tables Vol C Tables 4.2.6.8 and 6.1.1.4'

loop_
_geom_angle_atom_site_label_1
_geom_angle_atom_site_label_2
_geom_angle_atom_site_label_3
_geom_angle_site_symmetry_1
_geom_angle_site_symmetry_3
_geom_angle
_geom_angle_publ_flag
O1 C1 C2 . . 113.5(3) ?
O2 C1 C2 . . 121.8(3) ?
O2 C1 O1 . . 124.7(3) ?
C3 C2 C1 . . 117.6(3) ?
C7 C2 C1 . . 123.4(3) ?
C7 C2 C3 . . 118.9(3) ?
C2 C3 H3 . . 120.4 ?
C4 C3 C2 . . 119.1(3) ?
C4 C3 H3 . . 120.4 ?
C3 C4 C5 . . 122.7(3) ?
C3 C4 N1 . . 118.3(3) ?
C5 C4 N1 . . 118.9(3) ?
C4 C5 H5 . . 121.2 ?
C4 C5 C6 . . 117.6(3) ?
C6 C5 H5 . . 121.2 ?
C5 C6 H6 . . 119.5 ?
C7 C6 C5 . . 121.0(3) ?
C7 C6 H6 . . 119.5 ?
C2 C7 H7 . . 119.7 ?
C6 C7 C2 . . 120.6(3) ?
C6 C7 H7 . . 119.7 ?
O3 N1 C4 . . 117.8(3) ?
O4 N1 C4 . . 118.5(3) ?
O4 N1 O3 . . 123.7(3) ?
C1 O1 H1 . . 105(3) ?
O5 C8 C9 . . 116.6(3) ?
O6 C8 C9 . . 117.3(3) ?
O6 C8 O5 . . 126.2(3) ?
C10 C9 C8 . . 119.2(3) ?
C10 C9 C14 . . 119.8(3) ?
C14 C9 C8 . . 120.9(3) ?
C9 C10 H10 . . 120.7 ?
C9 C10 C11 . . 118.6(3) ?
C11 C10 H10 . . 120.7 ?
C10 C11 C12 . . 122.9(3) ?
C10 C11 N2 . . 117.6(3) ?
C12 C11 N2 . . 119.5(3) ?
C11 C12 H12 . . 121.2 ?
C13 C12 C11 . . 117.7(3) ?
C13 C12 H12 . . 121.2 ?
C12 C13 H13 . . 119.6 ?
C12 C13 C14 . . 120.9(3) ?
C14 C13 H13 . . 119.6 ?
C9 C14 C13 . . 120.1(3) ?
C9 C14 H14 . . 119.9 ?
C13 C14 H14 . . 119.9 ?
O7 N2 C11 . . 118.6(3) ?
O7 N2 O8 . . 123.4(3) ?
O8 N2 C11 . . 117.9(3) ?
C16 C15 H15 . . 119.9 ?
N3 C15 H15 . . 119.9 ?
N3 C15 C16 . . 120.1(4) ?
C15 C16 H16 . . 120.5 ?
C15 C16 C17 . . 119.1(4) ?
C17 C16 H16 . . 120.5 ?
C16 C17 H17 . . 120.1 ?
C16 C17 C18 . . 119.9(3) ?
C18 C17 H17 . . 120.1 ?
C17 C18 H18 . . 120.7 ?
C19 C18 C17 . . 118.6(4) ?
C19 C18 H18 . . 120.7 ?
C18 C19 H19 . . 119.8 ?
N3 C19 C18 . . 120.4(4) ?
N3 C19 H19 . . 119.8 ?
C15 N3 C19 . . 121.9(3) ?
C15 N3 H3A . . 113(3) ?
C19 N3 H3A . . 124(3) ?

loop_
_geom_bond_atom_site_label_1
_geom_bond_atom_site_label_2
_geom_bond_site_symmetry_2
_geom_bond_distance
_geom_bond_publ_flag
C1 C2 . 1.488(4) ?
C1 O1 . 1.311(4) ?
C1 O2 . 1.214(4) ?
C2 C3 . 1.398(4) ?
C2 C7 . 1.397(4) ?
C3 H3 . 0.9500 ?
C3 C4 . 1.380(4) ?
C4 C5 . 1.382(4) ?
C4 N1 . 1.472(4) ?
C5 H5 . 0.9500 ?
C5 C6 . 1.395(4) ?
C6 H6 . 0.9500 ?
C6 C7 . 1.378(5) ?
C7 H7 . 0.9500 ?
N1 O3 . 1.223(4) ?
N1 O4 . 1.213(4) ?
O1 H1 . 0.83(4) ?
C8 C9 . 1.520(4) ?
C8 O5 . 1.260(4) ?
C8 O6 . 1.242(4) ?
C9 C10 . 1.378(4) ?
C9 C14 . 1.389(5) ?
C10 H10 . 0.9500 ?
C10 C11 . 1.381(4) ?
C11 C12 . 1.386(5) ?
C11 N2 . 1.467(4) ?
C12 H12 . 0.9500 ?
C12 C13 . 1.371(5) ?
C13 H13 . 0.9500 ?
C13 C14 . 1.393(5) ?
C14 H14 . 0.9500 ?
N2 O7 . 1.217(4) ?
N2 O8 . 1.234(4) ?
C15 H15 . 0.9500 ?
C15 C16 . 1.366(5) ?
C15 N3 . 1.327(5) ?
C16 H16 . 0.9500 ?
C16 C17 . 1.374(6) ?
C17 H17 . 0.9500 ?
C17 C18 . 1.379(6) ?
C18 H18 . 0.9500 ?
C18 C19 . 1.366(6) ?
C19 H19 . 0.9500 ?
C19 N3 . 1.331(5) ?
N3 H3A . 0.88(4) ?

loop_
_geom_hbond_atom_site_label_D
_geom_hbond_atom_site_label_H
_geom_hbond_atom_site_label_A
_geom_hbond_site_symmetry_A
_geom_hbond_distance_DH
_geom_hbond_distance_HA
_geom_hbond_distance_DA
_geom_hbond_angle_DHA
_geom_hbond_publ_flag
O1 H1 O5 . 0.83(4) 1.69(4) 2.508(3) 169(5) yes
N3 H3A O6 . 0.88(4) 1.81(4) 2.667(4) 164(4) yes

loop_
_geom_torsion_atom_site_label_1
_geom_torsion_atom_site_label_2
_geom_torsion_atom_site_label_3
_geom_torsion_atom_site_label_4
_geom_torsion_site_symmetry_1
_geom_torsion_site_symmetry_2
_geom_torsion_site_symmetry_3
_geom_torsion_site_symmetry_4
_geom_torsion
_geom_torsion_publ_flag
C1 C2 C3 C4 . . . . 179.4(3) ?
C1 C2 C7 C6 . . . . -179.1(3) ?
C2 C3 C4 C5 . . . . -0.4(5) ?
C2 C3 C4 N1 . . . . -179.6(3) ?
C3 C2 C7 C6 . . . . 0.0(5) ?
C3 C4 C5 C6 . . . . 0.2(5) ?
C3 C4 N1 O3 . . . . 2.8(4) ?
C3 C4 N1 O4 . . . . -177.3(3) ?
C4 C5 C6 C7 . . . . 0.1(5) ?
C5 C4 N1 O3 . . . . -176.4(3) ?
C5 C4 N1 O4 . . . . 3.5(4) ?
C5 C6 C7 C2 . . . . -0.2(5) ?
C7 C2 C3 C4 . . . . 0.3(4) ?
N1 C4 C5 C6 . . . . 179.4(3) ?
O1 C1 C2 C3 . . . . 175.3(3) ?
O1 C1 C2 C7 . . . . -5.6(4) ?
O2 C1 C2 C3 . . . . -5.1(5) ?
O2 C1 C2 C7 . . . . 174.0(3) ?
C8 C9 C10 C11 . . . . 178.4(3) ?
C8 C9 C14 C13 . . . . -178.3(3) ?
C9 C10 C11 C12 . . . . -0.6(5) ?
C9 C10 C11 N2 . . . . 179.6(3) ?
C10 C9 C14 C13 . . . . 0.1(5) ?
C10 C11 C12 C13 . . . . 1.1(5) ?
C10 C11 N2 O7 . . . . -4.4(5) ?
C10 C11 N2 O8 . . . . 175.5(3) ?
C11 C12 C13 C14 . . . . -0.9(5) ?
C12 C11 N2 O7 . . . . 175.8(3) ?
C12 C11 N2 O8 . . . . -4.2(4) ?
C12 C13 C14 C9 . . . . 0.4(5) ?
C14 C9 C10 C11 . . . . 0.0(5) ?
N2 C11 C12 C13 . . . . -179.2(3) ?
O5 C8 C9 C10 . . . . 179.5(3) ?
O5 C8 C9 C14 . . . . -2.1(5) ?
O6 C8 C9 C10 . . . . -1.7(5) ?
O6 C8 C9 C14 . . . . 176.7(3) ?
C15 C16 C17 C18 . . . . -0.7(5) ?
C16 C15 N3 C19 . . . . 1.1(5) ?
C16 C17 C18 C19 . . . . 0.8(5) ?
C17 C18 C19 N3 . . . . 0.0(5) ?
C18 C19 N3 C15 . . . . -1.0(5) ?
N3 C15 C16 C17 . . . . -0.2(5) ?

_cod_database_fobs_code 1563506
